data_2200184
loop_
_publ_author_name
'Wang, Kezhi'
'Wang, Zheming'
'Yan, Chunhua'

_publ_section_title
;
 2-[4-(Dimethylamino)phenyl]ethylene-1,1-dinitrile
;
_journal_issue 3
_journal_name_full 'Acta Crystallographica Section E'
_journal_page_first o214
_journal_page_last o215
_journal_paper_doi 10.1107/S1600536801001957
_journal_volume 57
_journal_year 2001
_chemical_formula_iupac 'C12 H11 N3'
_chemical_formula_moiety 'C12 H11 N3'
_chemical_formula_sum 'C12 H11 N3'
_chemical_formula_weight 197.24
_chemical_name_systematic
;
2-[4-(Dimethylamino)phenyl]ethylene-1,1-dinitrile
;
_space_group_IT_number 4
_symmetry_cell_setting monoclinic
_symmetry_space_group_name_Hall 'P 2yb'
_symmetry_space_group_name_H-M 'P 1 21 1'
_cell_angle_alpha 90.00
_cell_angle_beta 100.600(7)
_cell_angle_gamma 90.00
_cell_formula_units_Z 2
_cell_length_a 3.9972(4)
_cell_length_b 14.0618(17)
_cell_length_c 9.5477(11)
_cell_measurement_reflns_used 8650
_cell_measurement_temperature 293(2)
_cell_measurement_theta_max 27.51
_cell_measurement_theta_min 4.34
_cell_volume 527.50(10)
_computing_cell_refinement 'HKL SCALEPACK (Otwinowski & Minor, 1997)'
_computing_data_collection 'COLLECT (Nonius B. V., 1998)'
_computing_data_reduction 'HKL DENZO (Otwinowski & Minor, 1997) & maXus (Mackay et al., 1998)'
_computing_molecular_graphics 'SHELXTL (Sheldrick, 1998)'
_computing_publication_material 'SHELXL97 (Sheldrick, 1997)'
_computing_structure_refinement 'SHELXL97 (Sheldrick, 1997)'
_computing_structure_solution 'SHELXS97 (Sheldrick, 1997)'
_diffrn_ambient_temperature 293(2)
_diffrn_detector_area_resol_mean .76
_diffrn_measured_fraction_theta_full .979
_diffrn_measured_fraction_theta_max .979
_diffrn_measurement_device_type 'Nonius KappaCCD'
_diffrn_measurement_method CCD
_diffrn_radiation_monochromator graphite
_diffrn_radiation_source 'fine-focus sealed tube'
_diffrn_radiation_type MoK\a
_diffrn_radiation_wavelength .71073
_diffrn_reflns_av_R_equivalents .0400
_diffrn_reflns_av_sigmaI/netI .0274
_diffrn_reflns_limit_h_max 5
_diffrn_reflns_limit_h_min -5
_diffrn_reflns_limit_k_max 18
_diffrn_reflns_limit_k_min -18
_diffrn_reflns_limit_l_max 12
_diffrn_reflns_limit_l_min -12
_diffrn_reflns_number 8650
_diffrn_reflns_theta_full 27.51
_diffrn_reflns_theta_max 27.51
_diffrn_reflns_theta_min 4.34
_diffrn_standards_decay_% none
_exptl_absorpt_coefficient_mu .077
_exptl_absorpt_correction_type none
_exptl_crystal_colour orange
_exptl_crystal_density_diffrn 1.242
_exptl_crystal_density_method 'not measured'
_exptl_crystal_description block
_exptl_crystal_F_000 208
_exptl_crystal_size_max .50
_exptl_crystal_size_mid .33
_exptl_crystal_size_min .25
_refine_diff_density_max .115
_refine_diff_density_min -.118
_refine_ls_extinction_coef .18(5)
_refine_ls_extinction_method SHELXL
_refine_ls_goodness_of_fit_ref 1.061
_refine_ls_hydrogen_treatment mixed
_refine_ls_matrix_type full
_refine_ls_number_parameters 139
_refine_ls_number_reflns 1239
_refine_ls_number_restraints 1
_refine_ls_restrained_S_all 1.060
_refine_ls_R_factor_all .0485
_refine_ls_R_factor_gt .0386
_refine_ls_shift/su_max <0.001
_refine_ls_shift/su_mean <0.001
_refine_ls_structure_factor_coef Fsqd
_refine_ls_weighting_details 'calc w = 1/[\s^2^(Fo^2^)+(0.0599P)^2^+0.0411P] where P = (Fo^2^+2Fc^2^)/3'
_refine_ls_weighting_scheme calc
_refine_ls_wR_factor_ref .1057
_reflns_number_gt 1067
_reflns_number_total 1239
_reflns_threshold_expression I>2\s(I)
_cod_data_source_file na6047.cif
_cod_data_source_block I
_cod_original_sg_symbol_H-M 'P 21'
_cod_database_code 2200184
_cod_database_fobs_code 2200184

loop_
_symmetry_equiv_pos_as_xyz
'x, y, z'
'-x, y+1/2, -z'

loop_
_atom_site_label
_atom_site_fract_x
_atom_site_fract_y
_atom_site_fract_z
_atom_site_U_iso_or_equiv
_atom_site_adp_type
_atom_site_calc_flag
_atom_site_refinement_flags
_atom_site_occupancy
_atom_site_disorder_assembly
_atom_site_disorder_group
_atom_site_type_symbol
N1 .2312(8) 1.14461(18) .1238(3) .0861(8) Uani d . 1 . . N
N2 -.3504(6) 1.00734(18) -.2481(2) .0715(6) Uani d . 1 . . N
N3 1.0065(6) .74834(14) .5228(2) .0541(5) Uani d . 1 . . N
C1 .1540(7) 1.07409(19) .0677(3) .0585(6) Uani d . 1 . . C
C2 -.1712(6) .9990(2) -.1409(2) .0555(6) Uani d . 1 . . C
C3 .0522(6) .98748(18) -.0064(2) .0501(5) Uani d . 1 . . C
C4 .1575(6) .89822(16) .0384(2) .0509(6) Uani d . 1 . . C
H1 .0698 .8500 -.0244 .061 Uiso calc R 1 . . H
C5 .3772(5) .86581(16) .1637(2) .0468(5) Uani d . 1 . . C
C6 .5169(6) .92172(16) .2819(2) .0516(6) Uani d . 1 . . C
H2 .4672 .9864 .2805 .062 Uiso calc R 1 . . H
C7 .7234(6) .88429(16) .3989(2) .0531(6) Uani d . 1 . . C
H3 .8101 .9237 .4752 .064 Uiso calc R 1 . . H
C8 .8072(6) .78659(17) .4056(2) .0465(5) Uani d . 1 . . C
C9 .6698(6) .72954(17) .2876(2) .0526(6) Uani d . 1 . . C
H4 .7215 .6650 .2884 .063 Uiso calc R 1 . . H
C10 .4616(6) .76806(16) .1721(2) .0528(6) Uani d . 1 . . C
H5 .3721 .7286 .0962 .063 Uiso calc R 1 . . H
C11 1.1555(7) .8063(2) .6437(3) .0666(7) Uani d . 1 . . C
H6 1.2570 .8619 .6107 .100 Uiso calc R 1 . . H
H7 1.3267 .7704 .7052 .100 Uiso calc R 1 . . H
H8 .9815 .8251 .6952 .100 Uiso calc R 1 . . H
C12 1.0824(8) .64759(18) .5319(3) .0653(7) Uani d . 1 . . C
H9 .8743 .6122 .5238 .098 Uiso calc R 1 . . H
H10 1.2254 .6339 .6219 .098 Uiso calc R 1 . . H
H11 1.1977 .6298 .4561 .098 Uiso calc R 1 . . H

loop_
_atom_site_aniso_label
_atom_site_aniso_U_11
_atom_site_aniso_U_22
_atom_site_aniso_U_33
_atom_site_aniso_U_12
_atom_site_aniso_U_13
_atom_site_aniso_U_23
N1 .1135(18) .0610(13) .0735(13) -.0019(12) -.0106(12) -.0039(11)
N2 .0840(12) .0614(11) .0591(10) .0070(10) -.0079(9) .0034(9)
N3 .0599(9) .0510(10) .0479(9) .0065(7) .0031(7) .0007(7)
C1 .0678(12) .0528(13) .0503(11) .0006(9) .0035(9) .0041(9)
C2 .0625(11) .0503(11) .0512(11) .0003(9) .0092(8) .0006(9)
C3 .0516(9) .0534(11) .0431(9) -.0024(8) .0068(7) .0000(8)
C4 .0532(10) .0517(10) .0457(11) -.0034(8) .0085(8) -.0014(8)
C5 .0500(9) .0453(10) .0443(10) -.0033(8) .0095(8) -.0017(8)
C6 .0632(12) .0388(10) .0493(11) .0007(8) .0052(9) -.0006(8)
C7 .0647(12) .0434(10) .0464(11) -.0041(8) .0023(8) -.0065(8)
C8 .0488(9) .0470(9) .0435(10) -.0010(7) .0113(7) .0015(7)
C9 .0604(11) .0407(10) .0551(11) .0000(8) .0077(8) -.0040(8)
C10 .0613(11) .0468(11) .0477(10) -.0047(8) .0052(8) -.0073(8)
C11 .0699(13) .0690(16) .0529(12) .0029(10) -.0067(10) -.0019(9)
C12 .0726(13) .0547(13) .0638(13) .0145(10) .0056(11) .0061(10)

loop_
_atom_type_symbol
_atom_type_description
_atom_type_scat_dispersion_real
_atom_type_scat_dispersion_imag
_atom_type_scat_source
C C .0033 .0016 'International Tables Vol C Tables 4.2.6.8 and 6.1.1.4'
H H .0000 .0000 'International Tables Vol C Tables 4.2.6.8 and 6.1.1.4'
N N .0061 .0033 'International Tables Vol C Tables 4.2.6.8 and 6.1.1.4'

loop_
_geom_angle_atom_site_label_1
_geom_angle_atom_site_label_2
_geom_angle_atom_site_label_3
_geom_angle
C8 N3 C12 121.4(2)
C8 N3 C11 121.7(2)
C12 N3 C11 116.9(2)
N1 C1 C3 178.2(3)
N2 C2 C3 179.4(3)
C4 C3 C1 125.8(2)
C4 C3 C2 119.3(2)
C1 C3 C2 114.9(2)
C3 C4 C5 131.6(2)
C6 C5 C10 116.3(2)
C6 C5 C4 126.1(2)
C10 C5 C4 117.6(2)
C7 C6 C5 122.2(2)
C6 C7 C8 120.9(2)
N3 C8 C9 121.0(2)
N3 C8 C7 121.4(2)
C9 C8 C7 117.6(2)
C10 C9 C8 120.6(2)
C9 C10 C5 122.3(2)

loop_
_geom_bond_atom_site_label_1
_geom_bond_atom_site_label_2
_geom_bond_site_symmetry_2
_geom_bond_distance
_geom_bond_publ_flag
N1 C1 . 1.142(4) ?
N2 C2 . 1.143(3) ?
N3 C8 . 1.359(3) ?
N3 C12 . 1.448(3) ?
N3 C11 . 1.449(3) ?
C1 C3 . 1.429(4) ?
C2 C3 . 1.432(3) ?
C3 C4 . 1.367(3) ?
C4 C5 . 1.423(3) ?
C5 C6 . 1.404(3) ?
C5 C10 . 1.414(3) ?
C6 C7 . 1.366(3) ?
C7 C8 . 1.413(3) ?
C8 C9 . 1.410(3) ?
C9 C10 . 1.366(3) ?

loop_
_cod_related_entry_id
_cod_related_entry_database
_cod_related_entry_code
1 ChemSpider 121392
